data_7208698
loop_
_publ_author_name
'Guo, Jiao'
'Yang, Jin'
'Liu, Ying-Ying'
'Ma, Jian-Fang'

_publ_section_title
;
 Two novel 3D metal--organic frameworks based on two tetrahedral ligands:
 syntheses, structures, photoluminescence and photocatalytic properties
;
_journal_issue 20
_journal_name_full CrystEngComm
_journal_page_first 6609
_journal_paper_doi 10.1039/c2ce25588j
_journal_volume 14
_journal_year 2012
_chemical_formula_moiety '4(C25 H22 Cd N4 O6), 4(C0.75 H1.5 N0.25 O0.25), 4(H2 O)'
_chemical_formula_sum 'C103 H102 Cd4 N17 O29'
_chemical_formula_weight 2491.48
_chemical_name_systematic
;
?
;
_space_group_IT_number 13
_symmetry_cell_setting monoclinic
_symmetry_space_group_name_Hall '-P 2yc'
_symmetry_space_group_name_H-M 'P 1 2/c 1'
_atom_sites_solution_hydrogens geom
_atom_sites_solution_primary direct
_atom_sites_solution_secondary difmap
_audit_creation_method SHELXL-97
_cell_angle_alpha 90.00
_cell_angle_beta 94.197(3)
_cell_angle_gamma 90.00
_cell_formula_units_Z 1
_cell_length_a 9.8633(3)
_cell_length_b 16.4409(6)
_cell_length_c 18.2187(6)
_cell_measurement_reflns_used 4329
_cell_measurement_temperature 293(2)
_cell_measurement_theta_max 25.4
_cell_measurement_theta_min 2.9
_cell_volume 2946.45(17)
_computing_cell_refinement CrysAlis
_computing_data_collection 'CrysAlis (Oxford Diffraction, 2006)'
_computing_data_reduction CrysAlis
_computing_structure_refinement 'SHELXL-97 (Sheldrick, 1997)'
_computing_structure_solution 'SHELXS-97 (Sheldrick, 1997)'
_diffrn_ambient_temperature 293(2)
_diffrn_detector_area_resol_mean 10.0
_diffrn_measured_fraction_theta_full 0.991
_diffrn_measured_fraction_theta_max 0.991
_diffrn_measurement_device_type 'Oxford Diffraction Gemini R Ultra'
_diffrn_measurement_method '\w scan'
_diffrn_radiation_monochromator graphite
_diffrn_radiation_source 'fine-focus sealed tube'
_diffrn_radiation_type MoK\a
_diffrn_radiation_wavelength 0.71073
_diffrn_reflns_av_R_equivalents 0.0323
_diffrn_reflns_av_sigmaI/netI 0.0453
_diffrn_reflns_limit_h_max 11
_diffrn_reflns_limit_h_min -9
_diffrn_reflns_limit_k_max 19
_diffrn_reflns_limit_k_min -19
_diffrn_reflns_limit_l_max 21
_diffrn_reflns_limit_l_min -19
_diffrn_reflns_number 11808
_diffrn_reflns_theta_full 25.35
_diffrn_reflns_theta_max 25.35
_diffrn_reflns_theta_min 2.94
_exptl_absorpt_coefficient_mu 0.788
_exptl_absorpt_correction_T_max 0.855
_exptl_absorpt_correction_T_min 0.833
_exptl_absorpt_correction_type multi-scan
_exptl_absorpt_process_details
;
CrysAlis (Oxford Diffraction, 2006)
;
_exptl_crystal_colour colorness
_exptl_crystal_density_diffrn 1.392
_exptl_crystal_density_method 'not measured'
_exptl_crystal_description block
_exptl_crystal_F_000 1241
_exptl_crystal_size_max 0.23
_exptl_crystal_size_mid 0.22
_exptl_crystal_size_min 0.20
_refine_diff_density_max 0.988
_refine_diff_density_min -0.567
_refine_diff_density_rms 0.119
_refine_ls_extinction_method none
_refine_ls_goodness_of_fit_ref 1.056
_refine_ls_hydrogen_treatment mixed
_refine_ls_matrix_type full
_refine_ls_number_parameters 379
_refine_ls_number_reflns 5351
_refine_ls_number_restraints 8
_refine_ls_restrained_S_all 1.055
_refine_ls_R_factor_all 0.0774
_refine_ls_R_factor_gt 0.0595
_refine_ls_shift/su_max 0.000
_refine_ls_shift/su_mean 0.000
_refine_ls_structure_factor_coef Fsqd
_refine_ls_weighting_details 'calc w=1/[\s^2^(Fo^2^)+(0.0903P)^2^+7.1862P] where P=(Fo^2^+2Fc^2^)/3'
_refine_ls_weighting_scheme calc
_refine_ls_wR_factor_gt 0.1613
_refine_ls_wR_factor_ref 0.1755
_reflns_number_gt 4160
_reflns_number_total 5399
_reflns_threshold_expression >2\s(I)
_cod_data_source_file c2ce25588j.txt
_cod_data_source_block Compound-2
_cod_depositor_comments
;
The following automatic conversions were performed:

'_symmetry_cell_setting' value 'Monoclinic' changed to 'monoclinic'
according to /home/saulius/struct/CIF-dictionaries/cif_core.dic
dictionary named 'cif_core.dic' version 2.4.2 from 2011-04-26.

Automatic conversion script
Id: cif_fix_values 1891 2012-01-12 08:04:46Z andrius 
;
_cod_original_sg_symbol_Hall '-p 2yc'
_cod_original_sg_symbol_H-M 'p 2/c'
_cod_database_code 7208698

loop_
_symmetry_equiv_pos_as_xyz
'x, y, z'
'-x, y, -z+1/2'
'-x, -y, -z'
'x, -y, z-1/2'

loop_
_atom_site_label
_atom_site_type_symbol
_atom_site_fract_x
_atom_site_fract_y
_atom_site_fract_z
_atom_site_U_iso_or_equiv
_atom_site_adp_type
_atom_site_occupancy
_atom_site_symmetry_multiplicity
_atom_site_calc_flag
_atom_site_refinement_flags
C1 C 0.2127(7) 0.5692(4) 0.4769(4) 0.0490(15) Uani 1 1 d .
C2 C 0.2577(6) 0.6454(4) 0.4413(4) 0.0514(15) Uani 1 1 d .
C3 C 0.1910(7) 0.6785(5) 0.3819(5) 0.066(2) Uani 1 1 d .
H3 H 0.1084 0.6570 0.3630 0.079 Uiso 1 1 calc R
C4 C 0.2490(10) 0.7480(5) 0.3477(5) 0.089(3) Uani 1 1 d .
H4 H 0.2051 0.7739 0.3072 0.107 Uiso 1 1 calc R
C5 C 0.3784(8) 0.7749(5) 0.3796(6) 0.080(3) Uani 1 1 d .
C6 C 0.4394(12) 0.7431(7) 0.4376(7) 0.119(4) Uani 1 1 d .
H6 H 0.5230 0.7628 0.4568 0.143 Uiso 1 1 calc R
C7 C 0.3800(9) 0.6816(6) 0.4691(6) 0.092(3) Uani 1 1 d .
H7 H 0.4218 0.6609 0.5125 0.110 Uiso 1 1 calc R
C8 C 0.3886(9) 0.8696(7) 0.2864(4) 0.094(3) Uani 1 1 d .
H8A H 0.3110 0.9003 0.3011 0.113 Uiso 1 1 calc R
H8B H 0.3567 0.8283 0.2512 0.113 Uiso 1 1 calc R
C9 C 0.5000 0.9309(5) 0.2500 0.0425(18) Uani 1 2 d S
C10 C 0.5756(9) 0.9836(5) 0.3084(5) 0.076(2) Uani 1 1 d .
H10A H 0.5115 1.0140 0.3356 0.091 Uiso 1 1 calc R
H10B H 0.6302 0.9498 0.3428 0.091 Uiso 1 1 calc R
C11 C 0.7252(10) 1.0982(5) 0.3133(5) 0.078(2) Uani 1 1 d .
C12' C 0.7251(15) 1.1058(8) 0.3860(7) 0.074(3) Uani 0.70 1 d P
C12 C 0.819(5) 1.0708(19) 0.377(2) 0.101(12) Uani 0.30 1 d P
C13 C 0.8048(15) 1.1701(9) 0.4233(7) 0.109(5) Uani 0.80 1 d P
C13' C 0.912(6) 1.1520(15) 0.401(3) 0.112(16) Uani 0.20 1 d PDU
C14 C 0.8686(8) 1.2245(5) 0.3822(5) 0.071(2) Uani 1 1 d D
C15 C 0.8419(12) 1.2212(6) 0.3078(6) 0.105(4) Uani 1 1 d .
H15 H 0.8722 1.2632 0.2790 0.127 Uiso 1 1 calc R
C16 C 0.7721(13) 1.1579(6) 0.2745(5) 0.110(4) Uani 1 1 d .
H16 H 0.7574 1.1571 0.2235 0.132 Uiso 1 1 calc R
C17 C 0.9504(8) 1.2905(6) 0.4201(5) 0.073(2) Uani 1 1 d .
C18 C 0.3759(6) 0.4186(4) 0.4078(3) 0.0476(15) Uani 1 1 d .
H18 H 0.3951 0.4690 0.4293 0.057 Uiso 1 1 calc R
C19 C 0.2864(9) 0.3033(5) 0.3830(5) 0.077(2) Uani 1 1 d .
H19 H 0.2298 0.2581 0.3834 0.092 Uiso 1 1 calc R
C20 C 0.3883(8) 0.3137(5) 0.3369(4) 0.070(2) Uani 1 1 d .
H20 H 0.4151 0.2771 0.3019 0.085 Uiso 1 1 calc R
C21 C 0.5490(6) 0.4306(4) 0.3176(3) 0.0494(15) Uani 1 1 d .
H21A H 0.6144 0.3913 0.3023 0.059 Uiso 1 1 calc R
H21B H 0.5957 0.4656 0.3541 0.059 Uiso 1 1 calc R
C22 C 0.5000 0.4833(6) 0.2500 0.047(2) Uani 1 2 d S
C23 C 0.6242(7) 0.5349(5) 0.2307(3) 0.0603(18) Uani 1 1 d .
H23A H 0.6932 0.4985 0.2143 0.072 Uiso 1 1 calc R
H23B H 0.5961 0.5704 0.1899 0.072 Uiso 1 1 calc R
C24 C 0.6457(10) 0.6614(5) 0.3139(5) 0.096(3) Uani 1 1 d .
H24 H 0.5750 0.6931 0.2928 0.116 Uiso 1 1 calc R
C25 C 0.7883(6) 0.5635(5) 0.3375(4) 0.0552(16) Uani 1 1 d .
H25 H 0.8353 0.5147 0.3347 0.066 Uiso 1 1 calc R
C26 C 0.7279(9) 0.6803(5) 0.3715(5) 0.083(3) Uani 1 1 d .
H26 H 0.7260 0.7288 0.3975 0.099 Uiso 1 1 calc R
C27 C -0.067(3) 0.8710(14) 0.3936(15) 0.069(9) Uani 0.25 1 d PD
C28 C 0.088(5) 1.009(3) 0.381(3) 0.120(15) Uiso 0.25 1 d P
C29 C 0.020(4) 0.936(2) 0.2768(18) 0.078(9) Uiso 0.25 1 d P
N1 N 0.2800(5) 0.3685(4) 0.4280(3) 0.0525(13) Uani 1 1 d .
N2 N 0.4417(5) 0.3872(4) 0.3523(3) 0.0501(13) Uani 1 1 d .
N3 N 0.6852(6) 0.5847(4) 0.2908(3) 0.0560(14) Uani 1 1 d .
N4 N 0.8164(5) 0.6180(3) 0.3874(3) 0.0506(13) Uani 1 1 d .
N5 N 0.010(3) 0.9319(16) 0.3445(14) 0.071(7) Uiso 0.25 1 d PD
O1 O 0.2894(5) 0.5349(3) 0.5245(3) 0.0679(13) Uani 1 1 d .
O2 O 0.0978(4) 0.5395(3) 0.4538(2) 0.0497(10) Uani 1 1 d .
O1W O 1.0000 0.437(2) 0.2500 0.153(10) Uiso 0.50 2 d SP
O1W' O 0.900(3) 0.4199(16) 0.2447(15) 0.090(7) Uiso 0.25 1 d P
O3 O 0.4545(6) 0.8358(4) 0.3443(4) 0.103(2) Uani 1 1 d .
O2W O 0.412(2) 1.0087(16) 0.4809(14) 0.190(9) Uiso 0.50 1 d P
O4 O 0.6582(7) 1.0363(4) 0.2721(3) 0.0876(18) Uani 1 1 d .
O5 O 0.9562(6) 1.3586(4) 0.3884(4) 0.0861(17) Uani 1 1 d .
O6 O 1.0081(7) 1.2781(4) 0.4806(3) 0.093(2) Uani 1 1 d .
O7 O -0.028(3) 0.8851(18) 0.2333(17) 0.104(9) Uiso 0.25 1 d P
Cd1 Cd 0.10043(4) 0.40827(3) 0.49601(2) 0.04074(19) Uani 1 1 d .

loop_
_atom_site_aniso_label
_atom_site_aniso_U_11
_atom_site_aniso_U_22
_atom_site_aniso_U_33
_atom_site_aniso_U_23
_atom_site_aniso_U_13
_atom_site_aniso_U_12
C1 0.055(4) 0.042(3) 0.052(4) 0.001(3) 0.015(3) -0.004(3)
C2 0.046(3) 0.046(4) 0.063(4) 0.007(3) 0.010(3) -0.003(3)
C3 0.048(4) 0.060(4) 0.092(6) 0.024(4) 0.018(4) 0.003(3)
C4 0.111(7) 0.062(5) 0.097(6) 0.036(5) 0.028(5) 0.041(5)
C5 0.060(4) 0.042(4) 0.141(8) 0.001(5) 0.028(5) -0.026(4)
C6 0.108(8) 0.127(9) 0.117(8) 0.058(8) -0.024(6) -0.053(7)
C7 0.083(6) 0.097(7) 0.096(6) 0.014(5) 0.005(5) -0.048(5)
C8 0.092(6) 0.123(8) 0.063(5) -0.016(5) -0.021(4) 0.068(6)
C9 0.042(4) 0.031(4) 0.054(5) 0.000 0.005(4) 0.000
C10 0.101(6) 0.051(4) 0.074(5) 0.017(4) -0.003(4) -0.011(4)
C11 0.106(7) 0.056(5) 0.069(5) -0.013(4) -0.009(5) -0.025(4)
C12' 0.090(9) 0.056(7) 0.078(8) -0.010(6) 0.017(7) -0.037(7)
C12 0.15(3) 0.054(18) 0.09(2) -0.021(17) -0.04(2) -0.01(2)
C13 0.124(10) 0.120(11) 0.083(8) -0.014(7) 0.020(7) -0.085(9)
C13' 0.10(2) 0.13(2) 0.10(2) -0.024(18) -0.013(17) -0.011(18)
C14 0.079(5) 0.055(4) 0.079(5) -0.019(4) 0.007(4) -0.024(4)
C15 0.153(10) 0.070(6) 0.088(7) 0.008(5) -0.025(6) -0.048(6)
C16 0.180(11) 0.069(6) 0.075(6) 0.000(5) -0.023(6) -0.053(7)
C17 0.066(5) 0.080(6) 0.077(6) -0.037(5) 0.027(4) -0.034(4)
C18 0.045(3) 0.064(4) 0.034(3) -0.001(3) 0.001(2) -0.005(3)
C19 0.087(5) 0.057(5) 0.089(6) -0.010(4) 0.032(5) -0.013(4)
C20 0.081(5) 0.058(5) 0.077(5) -0.008(4) 0.034(4) -0.002(4)
C21 0.045(3) 0.069(4) 0.034(3) 0.004(3) 0.003(2) -0.002(3)
C22 0.046(4) 0.067(6) 0.028(4) 0.000 -0.005(3) 0.000
C23 0.069(4) 0.082(5) 0.029(3) 0.004(3) 0.000(3) -0.015(4)
C24 0.126(8) 0.050(5) 0.104(7) 0.002(5) -0.063(6) 0.009(5)
C25 0.050(3) 0.066(4) 0.049(4) -0.010(3) 0.000(3) 0.003(3)
C26 0.110(6) 0.041(4) 0.090(6) -0.004(4) -0.041(5) 0.006(4)
C27 0.074(18) 0.025(12) 0.10(2) -0.005(14) -0.037(16) 0.027(13)
N1 0.054(3) 0.059(3) 0.045(3) 0.004(3) 0.007(2) -0.005(3)
N2 0.046(3) 0.067(4) 0.037(3) 0.006(2) 0.002(2) -0.002(3)
N3 0.063(3) 0.069(4) 0.035(3) 0.003(2) -0.003(2) -0.013(3)
N4 0.053(3) 0.052(3) 0.046(3) 0.006(3) -0.003(2) -0.006(3)
O1 0.077(3) 0.073(3) 0.053(3) 0.017(3) -0.003(2) 0.004(3)
O2 0.046(2) 0.039(2) 0.065(3) 0.004(2) 0.0086(19) -0.0126(18)
O3 0.077(4) 0.101(5) 0.127(5) 0.033(4) -0.027(4) -0.017(3)
O4 0.124(5) 0.074(4) 0.065(3) -0.010(3) 0.008(3) -0.040(4)
O5 0.079(4) 0.065(4) 0.114(5) -0.027(3) 0.008(3) -0.025(3)
O6 0.111(5) 0.107(5) 0.064(4) -0.031(3) 0.020(3) -0.065(4)
Cd1 0.0421(3) 0.0392(3) 0.0405(3) 0.00268(17) 0.00025(17) -0.00954(18)

loop_
_atom_type_symbol
_atom_type_description
_atom_type_scat_dispersion_real
_atom_type_scat_dispersion_imag
_atom_type_scat_source
C C 0.0033 0.0016 'International Tables Vol C Tables 4.2.6.8 and 6.1.1.4'
H H 0.0000 0.0000 'International Tables Vol C Tables 4.2.6.8 and 6.1.1.4'
N N 0.0061 0.0033 'International Tables Vol C Tables 4.2.6.8 and 6.1.1.4'
O O 0.0106 0.0060 'International Tables Vol C Tables 4.2.6.8 and 6.1.1.4'
Cd Cd -0.8075 1.2024 'International Tables Vol C Tables 4.2.6.8 and 6.1.1.4'

loop_
_geom_angle_atom_site_label_1
_geom_angle_atom_site_label_2
_geom_angle_atom_site_label_3
_geom_angle
_geom_angle_site_symmetry_1
_geom_angle_site_symmetry_3
O1 C1 O2 122.5(6) . .
O1 C1 C2 119.9(6) . .
O2 C1 C2 117.6(6) . .
C3 C2 C7 118.4(7) . .
C3 C2 C1 123.2(6) . .
C7 C2 C1 118.3(7) . .
C2 C3 C4 119.0(7) . .
C2 C3 H3 120.5 . .
C4 C3 H3 120.5 . .
C5 C4 C3 116.1(8) . .
C5 C4 H4 122.0 . .
C3 C4 H4 122.0 . .
C6 C5 C4 123.8(8) . .
C6 C5 O3 115.0(8) . .
C4 C5 O3 120.9(9) . .
C5 C6 C7 118.1(10) . .
C5 C6 H6 120.9 . .
C7 C6 H6 120.9 . .
C6 C7 C2 124.4(10) . .
C6 C7 H7 117.8 . .
C2 C7 H7 117.8 . .
O3 C8 C9 105.8(7) . .
O3 C8 H8A 110.6 . .
C9 C8 H8A 110.6 . .
O3 C8 H8B 110.6 . .
C9 C8 H8B 110.6 . .
H8A C8 H8B 108.7 . .
C10 C9 C10 110.8(8) 2_655 .
C10 C9 C8 111.6(4) 2_655 2_655
C10 C9 C8 108.6(4) . 2_655
C10 C9 C8 108.6(4) 2_655 .
C10 C9 C8 111.6(4) . .
C8 C9 C8 105.4(7) 2_655 .
O4 C10 C9 107.2(6) . .
O4 C10 H10A 110.3 . .
C9 C10 H10A 110.3 . .
O4 C10 H10B 110.3 . .
C9 C10 H10B 110.3 . .
H10A C10 H10B 108.5 . .
C16 C11 C12' 119.4(8) . .
C16 C11 O4 115.2(8) . .
C12' C11 O4 124.5(8) . .
C16 C11 C12 114.9(18) . .
C12' C11 C12 45.8(17) . .
O4 C11 C12 115.8(13) . .
C12 C12' C11 75(2) . .
C12 C12' C13 91(2) . .
C11 C12' C13 119.6(10) . .
C12 C12' C13' 56(2) . .
C11 C12' C13' 96(2) . .
C13 C12' C13' 36.8(15) . .
C12' C12 C11 59.3(19) . .
C12' C12 C13' 90(3) . .
C11 C12 C13' 105(2) . .
C12' C12 C13 51.9(16) . .
C11 C12 C13 92(2) . .
C13' C12 C13 40(2) . .
C13' C13 C14 61.0(14) . .
C13' C13 C12' 97(3) . .
C14 C13 C12' 118.6(10) . .
C13' C13 C12 62(3) . .
C14 C13 C12 106.1(17) . .
C12' C13 C12 36.9(14) . .
C13 C13' C14 65.1(18) . .
C13 C13' C12 79(4) . .
C14 C13' C12 120(4) . .
C13 C13' C12' 46(2) . .
C14 C13' C12' 92(3) . .
C12 C13' C12' 33.8(19) . .
C13' C14 C13 54(3) . .
C13' C14 C15 105(3) . .
C13 C14 C15 117.5(8) . .
C13' C14 C17 113(2) . .
C13 C14 C17 118.8(8) . .
C15 C14 C17 123.3(8) . .
C14 C15 C16 121.8(9) . .
C14 C15 H15 119.1 . .
C16 C15 H15 119.1 . .
C11 C16 C15 121.1(9) . .
C11 C16 H16 119.5 . .
C15 C16 H16 119.5 . .
O6 C17 O5 121.8(7) . .
O6 C17 C14 119.9(9) . .
O5 C17 C14 118.3(9) . .
O6 C17 Cd1 57.7(4) . 1_665
O5 C17 Cd1 64.2(4) . 1_665
C14 C17 Cd1 177.4(7) . 1_665
N1 C18 N2 111.4(6) . .
N1 C18 H18 124.3 . .
N2 C18 H18 124.3 . .
N1 C19 C20 110.0(7) . .
N1 C19 H19 125.0 . .
C20 C19 H19 125.0 . .
N2 C20 C19 106.3(6) . .
N2 C20 H20 126.8 . .
C19 C20 H20 126.8 . .
N2 C21 C22 115.0(4) . .
N2 C21 H21A 108.5 . .
C22 C21 H21A 108.5 . .
N2 C21 H21B 108.5 . .
C22 C21 H21B 108.5 . .
H21A C21 H21B 107.5 . .
C23 C22 C23 113.7(9) . 2_655
C23 C22 C21 109.3(3) . 2_655
C23 C22 C21 106.2(3) 2_655 2_655
C23 C22 C21 106.2(3) . .
C23 C22 C21 109.3(3) 2_655 .
C21 C22 C21 112.3(8) 2_655 .
N3 C23 C22 115.2(5) . .
N3 C23 H23A 108.5 . .
C22 C23 H23A 108.5 . .
N3 C23 H23B 108.5 . .
C22 C23 H23B 108.5 . .
H23A C23 H23B 107.5 . .
C26 C24 N3 106.5(7) . .
C26 C24 H24 126.8 . .
N3 C24 H24 126.8 . .
N4 C25 N3 112.7(7) . .
N4 C25 H25 123.7 . .
N3 C25 H25 123.7 . .
C24 C26 N4 109.9(7) . .
C24 C26 H26 125.0 . .
N4 C26 H26 125.0 . .
O7 C29 C29 80(3) 2 2
O7 C29 N5 100(4) 2 .
C29 C29 N5 153(6) 2 .
O7 C29 O7 40(3) 2 .
C29 C29 O7 44.1(19) 2 .
N5 C29 O7 123(3) . .
C18 N1 C19 105.0(6) . .
C18 N1 Cd1 124.0(5) . .
C19 N1 Cd1 128.0(5) . .
C20 N2 C18 107.4(5) . .
C20 N2 C21 129.7(6) . .
C18 N2 C21 122.9(6) . .
C25 N3 C24 105.2(6) . .
C25 N3 C23 126.1(6) . .
C24 N3 C23 128.6(6) . .
C25 N4 C26 105.7(6) . .
C25 N4 Cd1 125.0(5) . 3_666
C26 N4 Cd1 121.7(5) . 3_666
C29 N5 C28 107(3) . .
C29 N5 O7 31(2) . 2
C28 N5 O7 131(3) . 2
C29 N5 C27 132(3) . .
C28 N5 C27 120(3) . .
O7 N5 C27 106(2) 2 .
C1 O2 Cd1 105.2(4) . .
C1 O2 Cd1 118.1(4) . 3_566
Cd1 O2 Cd1 101.58(15) . 3_566
O1W' O1W O1W' 149(5) . 2_755
C8 O3 C5 114.1(8) . .
C10 O4 C11 118.0(7) . .
C17 O5 Cd1 88.5(5) . 1_665
C17 O6 Cd1 96.2(5) . 1_665
O7 O7 C29 96(3) 2 2
O7 O7 C29 45(2) 2 .
C29 O7 C29 56(4) 2 .
O7 O7 N5 124(5) 2 2
C29 O7 N5 49(3) 2 2
C29 O7 N5 100(3) . 2
N4 Cd1 O2 119.32(18) 3_666 .
N4 Cd1 N1 102.03(19) 3_666 .
O2 Cd1 N1 94.37(17) . .
N4 Cd1 O6 92.8(2) 3_666 1_445
O2 Cd1 O6 146.0(2) . 1_445
N1 Cd1 O6 89.1(2) . 1_445
N4 Cd1 O2 87.70(18) 3_666 3_566
O2 Cd1 O2 78.42(15) . 3_566
N1 Cd1 O2 169.93(17) . 3_566
O6 Cd1 O2 93.03(19) 1_445 3_566
N4 Cd1 O5 146.0(2) 3_666 1_445
O2 Cd1 O5 93.06(19) . 1_445
N1 Cd1 O5 84.35(19) . 1_445
O6 Cd1 O5 53.5(2) 1_445 1_445
O2 Cd1 O5 89.00(17) 3_566 1_445
N4 Cd1 C17 118.9(3) 3_666 1_445
O2 Cd1 C17 120.2(3) . 1_445
N1 Cd1 C17 86.4(2) . 1_445
O6 Cd1 C17 26.2(3) 1_445 1_445
O2 Cd1 C17 91.17(19) 3_566 1_445
O5 Cd1 C17 27.3(2) 1_445 1_445

loop_
_geom_bond_atom_site_label_1
_geom_bond_atom_site_label_2
_geom_bond_distance
_geom_bond_site_symmetry_2
C1 O1 1.243(8) .
C1 O2 1.277(7) .
C1 C2 1.493(9) .
C2 C3 1.341(10) .
C2 C7 1.406(10) .
C3 C4 1.440(11) .
C3 H3 0.9300 .
C4 C5 1.433(13) .
C4 H4 0.9300 .
C5 C6 1.289(13) .
C5 O3 1.433(10) .
C6 C7 1.319(12) .
C6 H6 0.9300 .
C7 H7 0.9300 .
C8 O3 1.320(9) .
C8 C9 1.665(12) .
C8 H8A 0.9700 .
C8 H8B 0.9700 .
C9 C10 1.523(9) 2_655
C9 C10 1.523(9) .
C9 C8 1.665(12) 2_655
C10 O4 1.390(9) .
C10 H10A 0.9700 .
C10 H10B 0.9700 .
C11 C16 1.313(12) .
C11 C12' 1.331(15) .
C11 O4 1.401(9) .
C11 C12 1.50(4) .
C12' C12 1.11(4) .
C12' C13 1.456(15) .
C12' C13' 2.00(6) .
C12 C13' 1.66(6) .
C12 C13 1.85(4) .
C13 C13' 1.20(6) .
C13 C14 1.353(14) .
C13' C14 1.304(10) .
C14 C15 1.362(12) .
C14 C17 1.492(10) .
C15 C16 1.365(12) .
C15 H15 0.9300 .
C16 H16 0.9300 .
C17 O6 1.220(11) .
C17 O5 1.263(11) .
C17 Cd1 2.748(7) 1_665
C18 N1 1.326(8) .
C18 N2 1.345(8) .
C18 H18 0.9300 .
C19 N1 1.354(9) .
C19 C20 1.367(10) .
C19 H19 0.9300 .
C20 N2 1.340(9) .
C20 H20 0.9300 .
C21 N2 1.457(8) .
C21 C22 1.554(8) .
C21 H21A 0.9700 .
C21 H21B 0.9700 .
C22 C23 1.551(9) .
C22 C23 1.551(9) 2_655
C22 C21 1.554(8) 2_655
C23 N3 1.461(8) .
C23 H23A 0.9700 .
C23 H23B 0.9700 .
C24 C26 1.315(11) .
C24 N3 1.395(10) .
C24 H24 0.9300 .
C25 N4 1.292(9) .
C25 N3 1.323(8) .
C25 H25 0.9300 .
C26 N4 1.362(9) .
C26 H26 0.9300 .
C27 N5 1.575(10) .
C28 N5 1.61(6) .
C29 O7 0.87(4) 2
C29 C29 1.03(6) 2
C29 N5 1.25(4) .
C29 O7 1.23(4) .
N1 Cd1 2.328(5) .
N4 Cd1 2.262(5) 3_666
N5 O7 1.63(4) 2
O2 Cd1 2.289(4) .
O2 Cd1 2.379(4) 3_566
O1W O1W' 1.02(3) .
O1W O1W' 1.02(3) 2_755
O5 Cd1 2.474(6) 1_665
O6 Cd1 2.335(6) 1_665
O7 O7 0.79(5) 2
O7 C29 0.87(4) 2
O7 N5 1.63(4) 2
Cd1 N4 2.262(5) 3_666
Cd1 O6 2.335(6) 1_445
Cd1 O2 2.379(4) 3_566
Cd1 O5 2.474(6) 1_445
Cd1 C17 2.748(7) 1_445

loop_
_geom_torsion_atom_site_label_1
_geom_torsion_atom_site_label_2
_geom_torsion_atom_site_label_3
_geom_torsion_atom_site_label_4
_geom_torsion
_geom_torsion_site_symmetry_1
_geom_torsion_site_symmetry_4
O1 C1 C2 C3 169.1(7) . .
O2 C1 C2 C3 -7.4(10) . .
O1 C1 C2 C7 -7.4(10) . .
O2 C1 C2 C7 176.1(7) . .
C7 C2 C3 C4 1.9(11) . .
C1 C2 C3 C4 -174.5(7) . .
C2 C3 C4 C5 1.8(12) . .
C3 C4 C5 C6 -3.4(15) . .
C3 C4 C5 O3 171.1(8) . .
C4 C5 C6 C7 0.7(19) . .
O3 C5 C6 C7 -174.2(11) . .
C5 C6 C7 C2 4(2) . .
C3 C2 C7 C6 -5.1(15) . .
C1 C2 C7 C6 171.6(11) . .
O3 C8 C9 C10 -169.7(6) . 2_655
O3 C8 C9 C10 -47.3(9) . .
O3 C8 C9 C8 70.5(6) . 2_655
C10 C9 C10 O4 -54.6(5) 2_655 .
C8 C9 C10 O4 68.4(8) 2_655 .
C8 C9 C10 O4 -175.8(6) . .
C16 C11 C12' C12 -97(2) . .
O4 C11 C12' C12 94(2) . .
C16 C11 C12' C13 -15(2) . .
O4 C11 C12' C13 176.6(13) . .
C12 C11 C12' C13 83(2) . .
C16 C11 C12' C13' -44.3(15) . .
O4 C11 C12' C13' 146.9(10) . .
C12 C11 C12' C13' 53(2) . .
C13 C12' C12 C11 -120.4(10) . .
C13' C12' C12 C11 -108(2) . .
C11 C12' C12 C13' 108(2) . .
C13 C12' C12 C13' -13(2) . .
C11 C12' C12 C13 120.4(10) . .
C13' C12' C12 C13 13(2) . .
C16 C11 C12 C12' 108(2) . .
O4 C11 C12 C12' -114.0(15) . .
C16 C11 C12 C13' 27(4) . .
C12' C11 C12 C13' -81(3) . .
O4 C11 C12 C13' 165(3) . .
C16 C11 C12 C13 65(2) . .
C12' C11 C12 C13 -42.8(12) . .
O4 C11 C12 C13 -156.8(10) . .
C12 C12' C13 C13' 18(3) . .
C11 C12' C13 C13' -55(3) . .
C12 C12' C13 C14 78(3) . .
C11 C12' C13 C14 5(2) . .
C13' C12' C13 C14 60.6(19) . .
C11 C12' C13 C12 -73(2) . .
C13' C12' C13 C12 -18(3) . .
C12' C12 C13 C13' -160(4) . .
C11 C12 C13 C13' -112(3) . .
C12' C12 C13 C14 -116(2) . .
C11 C12 C13 C14 -69(2) . .
C13' C12 C13 C14 43(2) . .
C11 C12 C13 C12' 47.9(16) . .
C13' C12 C13 C12' 160(4) . .
C12' C13 C13' C14 119.0(16) . .
C12 C13 C13' C14 131(3) . .
C14 C13 C13' C12 -131(3) . .
C12' C13 C13' C12 -12(2) . .
C14 C13 C13' C12' -119.0(16) . .
C12 C13 C13' C12' 12(2) . .
C12' C12 C13' C13 16(3) . .
C11 C12 C13' C13 74(4) . .
C12' C12 C13' C14 -36(6) . .
C11 C12 C13' C14 22(6) . .
C13 C12 C13' C14 -52(3) . .
C11 C12 C13' C12' 58(2) . .
C13 C12 C13' C12' -16(3) . .
C12 C12' C13' C13 -158(4) . .
C11 C12' C13' C13 134(2) . .
C12 C12' C13' C14 149(5) . .
C11 C12' C13' C14 81(3) . .
C13 C12' C13' C14 -52.5(17) . .
C11 C12' C13' C12 -68(3) . .
C13 C12' C13' C12 158(4) . .
C12 C13' C14 C13 59(4) . .
C12' C13' C14 C13 39.3(15) . .
C13 C13' C14 C15 -113(2) . .
C12 C13' C14 C15 -55(5) . .
C12' C13' C14 C15 -74(2) . .
C13 C13' C14 C17 110(2) . .
C12 C13' C14 C17 169(4) . .
C12' C13' C14 C17 149.2(11) . .
C12' C13 C14 C13' -82(3) . .
C12 C13 C14 C13' -44(3) . .
C13' C13 C14 C15 89(3) . .
C12' C13 C14 C15 7(2) . .
C12 C13 C14 C15 44.9(19) . .
C13' C13 C14 C17 -98(3) . .
C12' C13 C14 C17 -180.0(12) . .
C12 C13 C14 C17 -142.2(15) . .
C13' C14 C15 C16 46(3) . .
C13 C14 C15 C16 -10.6(19) . .
C17 C14 C15 C16 176.8(11) . .
C12' C11 C16 C15 12(2) . .
O4 C11 C16 C15 -178.6(11) . .
C12 C11 C16 C15 -40(2) . .
C14 C15 C16 C11 1(2) . .
C13' C14 C17 O6 -29(3) . .
C13 C14 C17 O6 31.6(15) . .
C15 C14 C17 O6 -155.9(10) . .
C13' C14 C17 O5 152(3) . .
C13 C14 C17 O5 -147.5(12) . .
C15 C14 C17 O5 25.0(13) . .
C13' C14 C17 Cd1 -48(14) . 1_665
C13 C14 C17 Cd1 12(14) . 1_665
C15 C14 C17 Cd1 -175(13) . 1_665
N1 C19 C20 N2 -2.0(10) . .
N2 C21 C22 C23 170.4(6) . .
N2 C21 C22 C23 47.3(8) . 2_655
N2 C21 C22 C21 -70.3(5) . 2_655
C23 C22 C23 N3 64.4(5) 2_655 .
C21 C22 C23 N3 -177.1(6) 2_655 .
C21 C22 C23 N3 -55.8(8) . .
N3 C24 C26 N4 -1.5(12) . .
N2 C18 N1 C19 -0.1(8) . .
N2 C18 N1 Cd1 -161.6(4) . .
C20 C19 N1 C18 1.3(9) . .
C20 C19 N1 Cd1 161.8(5) . .
C19 C20 N2 C18 1.9(9) . .
C19 C20 N2 C21 -177.0(7) . .
N1 C18 N2 C20 -1.1(8) . .
N1 C18 N2 C21 177.8(5) . .
C22 C21 N2 C20 87.7(9) . .
C22 C21 N2 C18 -91.0(7) . .
N4 C25 N3 C24 0.6(9) . .
N4 C25 N3 C23 -176.6(6) . .
C26 C24 N3 C25 0.5(10) . .
C26 C24 N3 C23 177.7(7) . .
C22 C23 N3 C25 93.3(8) . .
C22 C23 N3 C24 -83.3(10) . .
N3 C25 N4 C26 -1.5(9) . .
N3 C25 N4 Cd1 148.0(5) . 3_666
C24 C26 N4 C25 1.8(10) . .
C24 C26 N4 Cd1 -148.9(7) . 3_666
O7 C29 N5 C28 144(4) 2 .
C29 C29 N5 C28 -128(4) 2 .
O7 C29 N5 C28 179(3) . .
C29 C29 N5 O7 88(5) 2 2
O7 C29 N5 O7 35(4) . 2
O7 C29 N5 C27 -40(6) 2 .
C29 C29 N5 C27 48(7) 2 .
O7 C29 N5 C27 -5(6) . .
O1 C1 O2 Cd1 -13.2(7) . .
C2 C1 O2 Cd1 163.1(5) . .
O1 C1 O2 Cd1 99.2(6) . 3_566
C2 C1 O2 Cd1 -84.5(6) . 3_566
C9 C8 O3 C5 -174.7(7) . .
C6 C5 O3 C8 -177.9(10) . .
C4 C5 O3 C8 7.1(12) . .
C9 C10 O4 C11 172.0(7) . .
C16 C11 O4 C10 -163.0(10) . .
C12' C11 O4 C10 6.2(16) . .
C12 C11 O4 C10 59(2) . .
O6 C17 O5 Cd1 0.0(8) . 1_665
C14 C17 O5 Cd1 179.0(6) . 1_665
O5 C17 O6 Cd1 0.0(8) . 1_665
C14 C17 O6 Cd1 -179.0(6) . 1_665
C29 C29 O7 O7 149(10) 2 2
N5 C29 O7 O7 -62(7) . 2
O7 C29 O7 C29 -149(10) 2 2
N5 C29 O7 C29 149(7) . 2
O7 C29 O7 N5 -129(7) 2 2
C29 C29 O7 N5 21(5) 2 2
N5 C29 O7 N5 169(3) . 2
C1 O2 Cd1 N4 42.9(4) . 3_666
Cd1 O2 Cd1 N4 -80.7(2) 3_566 3_666
C1 O2 Cd1 N1 -63.5(4) . .
Cd1 O2 Cd1 N1 172.90(17) 3_566 .
C1 O2 Cd1 O6 -158.4(4) . 1_445
Cd1 O2 Cd1 O6 78.0(3) 3_566 1_445
C1 O2 Cd1 O2 123.6(4) . 3_566
Cd1 O2 Cd1 O2 0.0 3_566 3_566
C1 O2 Cd1 O5 -148.1(4) . 1_445
Cd1 O2 Cd1 O5 88.35(19) 3_566 1_445
C1 O2 Cd1 C17 -151.9(4) . 1_445
Cd1 O2 Cd1 C17 84.5(2) 3_566 1_445
C18 N1 Cd1 N4 -93.2(5) . 3_666
C19 N1 Cd1 N4 109.7(6) . 3_666
C18 N1 Cd1 O2 28.0(5) . .
C19 N1 Cd1 O2 -129.1(6) . .
C18 N1 Cd1 O6 174.1(5) . 1_445
C19 N1 Cd1 O6 17.0(6) . 1_445
C18 N1 Cd1 O2 71.8(11) . 3_566
C19 N1 Cd1 O2 -85.3(12) . 3_566
C18 N1 Cd1 O5 120.6(5) . 1_445
C19 N1 Cd1 O5 -36.5(6) . 1_445
C18 N1 Cd1 C17 148.0(5) . 1_445
C19 N1 Cd1 C17 -9.1(7) . 1_445
